data_4082372
loop_
_publ_author_name
'Helgert, Theodore R.'
'Hollis, T. Keith'
'Oliver, Allen G.'
'Valle, Henry U.'
'Wu, Yunshan'
'Webster, Charles Edwin'

_publ_section_title
;
 Synthesis, Characterization, and X-ray Molecular Structure of Tantalum
 CCC-N-Heterocyclic Carbene (CCC-NHC) Pincer Complexes with Imidazole- and
 Triazole-Based Ligands
;
_journal_issue 4
_journal_name_full Organometallics
_journal_page_first 952
_journal_paper_doi 10.1021/om401063e
_journal_volume 33
_journal_year 2014
_chemical_formula_moiety 'C25.91 H39.74 I1.04 N5.96 Ta'
_chemical_formula_sum 'C25.91 H39.74 I1.04 N5.96 Ta'
_chemical_formula_weight 748.01
_chemical_name_systematic
;
 ?
;
_space_group_crystal_system monoclinic
_space_group_IT_number 14
_space_group_name_Hall '-P 2ybc'
_space_group_name_H-M_alt 'P 1 21/c 1'
_symmetry_space_group_name_Hall '-P 2ybc'
_symmetry_space_group_name_H-M 'P 1 21/c 1'
_atom_sites_solution_hydrogens geom
_audit_creation_method SHELXL-2012
_cell_angle_alpha 90
_cell_angle_beta 95.453(3)
_cell_angle_gamma 90
_cell_formula_units_Z 4
_cell_length_a 14.3127(11)
_cell_length_b 14.0503(11)
_cell_length_c 14.6499(12)
_cell_measurement_temperature 100(2)
_cell_measurement_theta_max 85.142
_cell_measurement_theta_min 6.401
_cell_volume 2932.7(4)
_computing_cell_refinement 'Bruker SAINT v8.18c'
_computing_data_collection 'Apex-II v2012-6'
_computing_data_reduction 'Bruker SAINT v8.18c'
_computing_molecular_graphics 'SHELXTL-XP (Bruker 2005)'
_computing_publication_material 'encifer (CCDC, 2012)'
_computing_structure_refinement 'SHELXL-2012 (Sheldrick, 2012)'
_computing_structure_solution 'SHELXS-97 (Sheldrick, 2008)'
_diffrn_ambient_temperature 100(2)
_diffrn_detector_area_resol_mean 8.33
_diffrn_measured_fraction_theta_full 0.972
_diffrn_measured_fraction_theta_max 0.975
_diffrn_measurement_device_type 'Bruker APEX-II'
_diffrn_measurement_method '\w and \f-scans'
_diffrn_radiation_type MoK\a
_diffrn_radiation_wavelength 0.71073
_diffrn_reflns_av_R_equivalents 0.0513
_diffrn_reflns_av_unetI/netI 0.0698
_diffrn_reflns_Laue_measured_fraction_full 0.972
_diffrn_reflns_Laue_measured_fraction_max 0.975
_diffrn_reflns_limit_h_max 26
_diffrn_reflns_limit_h_min -27
_diffrn_reflns_limit_k_max 23
_diffrn_reflns_limit_k_min -26
_diffrn_reflns_limit_l_max 27
_diffrn_reflns_limit_l_min -27
_diffrn_reflns_number 43166
_diffrn_reflns_point_group_measured_fraction_full 0.972
_diffrn_reflns_point_group_measured_fraction_max 0.975
_diffrn_reflns_theta_full 25.242
_diffrn_reflns_theta_max 42.775
_diffrn_reflns_theta_min 2.013
_diffrn_source 'Fine-Focus Sealed Tube'
_exptl_absorpt_coefficient_mu 4.869
_exptl_absorpt_correction_T_max 0.749
_exptl_absorpt_correction_T_min 0.576
_exptl_absorpt_correction_type multi-scan
_exptl_absorpt_process_details 'SADABS, Sheldrick, 2008'
_exptl_crystal_colour Yellow
_exptl_crystal_density_diffrn 1.694
_exptl_crystal_description Plate
_exptl_crystal_F_000 1461
_exptl_crystal_size_max 0.20
_exptl_crystal_size_mid 0.20
_exptl_crystal_size_min 0.20
_refine_diff_density_max 3.403
_refine_diff_density_min -3.323
_refine_diff_density_rms 0.262
_refine_ls_extinction_method none
_refine_ls_goodness_of_fit_ref 1.049
_refine_ls_hydrogen_treatment constr
_refine_ls_matrix_type full
_refine_ls_number_parameters 304
_refine_ls_number_reflns 20881
_refine_ls_number_restraints 0
_refine_ls_restrained_S_all 1.049
_refine_ls_R_factor_all 0.0533
_refine_ls_R_factor_gt 0.0396
_refine_ls_shift/su_max 0.004
_refine_ls_shift/su_mean 0.000
_refine_ls_structure_factor_coef Fsqd
_refine_ls_weighting_details
;
 w=1/[\s^2^(Fo^2^)+(0.0284P)^2^+3.0250P]
 where P=(Fo^2^+2Fc^2^)/3
;
_refine_ls_weighting_scheme calc
_refine_ls_wR_factor_gt 0.0913
_refine_ls_wR_factor_ref 0.0995
_reflns_Friedel_coverage 0.000
_reflns_number_gt 17199
_reflns_number_total 20881
_reflns_threshold_expression 'I > 2\s(I)'
_cod_data_source_file om401063e_si_002.cif
_cod_data_source_block UMCBTH62
_cod_depositor_comments
;
The following automatic conversions were performed:

'_space_group_crystal_system' value 'Monoclinic' changed to
'monoclinic' according to
/usr/data/users/saulius/automatic-downloads/current/ACS/lib/dictionaries/cif_core.dic
dictionary named 'cif_core.dic' version 2.4.2 from
2011-04-26.

'_exptl_absorpt_correction_type' value 'Multi-Scan'
changed to 'multi-scan' according to
/usr/data/users/saulius/automatic-downloads/current/ACS/lib/dictionaries/cif_core.dic
dictionary named 'cif_core.dic' version 2.4.2 from 2011-04-26.

Automatic conversion script
Id: cif_fix_values 2281 2013-09-26 08:29:07Z andrius 
;
_cod_database_code 4082372
_shelx_space_group_comment
;
The symmetry employed for this shelxl refinement is uniquely defined
by the following loop, which should always be used as a source of
symmetry information in preference to the above space-group names.
They are only intended as comments.
;
_shelxl_version_number 2012-9

loop_
_space_group_symop_operation_xyz
'x, y, z'
'-x, y+1/2, -z+1/2'
'-x, -y, -z'
'x, -y-1/2, z-1/2'

loop_
_atom_site_label
_atom_site_type_symbol
_atom_site_fract_x
_atom_site_fract_y
_atom_site_fract_z
_atom_site_U_iso_or_equiv
_atom_site_adp_type
_atom_site_occupancy
_atom_site_site_symmetry_order
_atom_site_calc_flag
_atom_site_refinement_flags_posn
_atom_site_refinement_flags_adp
_atom_site_refinement_flags_occupancy
_atom_site_disorder_assembly
_atom_site_disorder_group
Ta1 Ta 0.28042(2) 0.57425(2) 0.15451(2) 0.01110(2) Uani 1 1 d . . . . .
N1 N 0.06362(12) 0.52528(14) 0.12841(13) 0.0150(3) Uani 1 1 d . . . . .
I1 I 0.23445(2) 0.61953(2) -0.04940(2) 0.01529(3) Uani 1 1 d . . . . .
C1 C 0.10340(14) 0.43883(15) 0.10013(15) 0.0140(3) Uani 1 1 d . . . . .
N2 N 0.06829(14) 0.66778(15) 0.18274(15) 0.0180(3) Uani 1 1 d . . . . .
C2 C 0.05234(15) 0.35671(16) 0.07655(17) 0.0176(3) Uani 1 1 d . . . . .
H2A H -0.0140 0.3551 0.0768 0.021 Uiso 1 1 calc R U . . .
N3 N 0.34555(12) 0.37756(13) 0.07858(13) 0.0137(2) Uani 1 1 d . . . . .
C3 C 0.10283(17) 0.27637(17) 0.05241(18) 0.0202(4) Uani 1 1 d . . . . .
H3A H 0.0699 0.2191 0.0367 0.024 Uiso 1 1 calc R U . . .
N4 N 0.47433(12) 0.45641(13) 0.10416(13) 0.0142(3) Uani 1 1 d . . . . .
C4 C 0.20055(16) 0.27856(16) 0.05092(17) 0.0184(3) Uani 1 1 d . . . . .
H4A H 0.2342 0.2241 0.0340 0.022 Uiso 1 1 calc R U . . .
C5 C 0.24662(14) 0.36364(15) 0.07526(15) 0.0145(3) Uani 1 1 d . . . . .
N6 N 0.29282(15) 0.52940(15) 0.26916(13) 0.0176(3) Uani 1 1 d . . . . .
C6 C 0.20045(13) 0.44486(15) 0.10054(15) 0.0136(3) Uani 1 1 d . . . . .
C7 C 0.12400(14) 0.59765(16) 0.15621(14) 0.0142(3) Uani 1 1 d . . . . .
C8 C -0.02870(15) 0.55123(19) 0.13717(17) 0.0194(4) Uani 1 1 d . . . . .
H8A H -0.0832 0.5137 0.1221 0.023 Uiso 1 1 calc R U . . .
C9 C -0.02538(17) 0.64069(19) 0.17147(19) 0.0219(4) Uani 1 1 d . . . . .
H9A H -0.0775 0.6781 0.1853 0.026 Uiso 1 1 calc R U . . .
C10 C 0.38031(13) 0.46456(14) 0.10609(13) 0.0127(3) Uani 1 1 d . . . . .
C11 C 0.41712(15) 0.31637(16) 0.05995(16) 0.0169(3) Uani 1 1 d . . . . .
H11A H 0.4107 0.2522 0.0398 0.020 Uiso 1 1 calc R U . . .
C12 C 0.49844(15) 0.36623(16) 0.07613(16) 0.0168(3) Uani 1 1 d . . . . .
H12A H 0.5600 0.3436 0.0695 0.020 Uiso 1 1 calc R U . . .
C13 C 0.54157(14) 0.53190(16) 0.13250(15) 0.0156(3) Uani 1 1 d . . . . .
H13A H 0.5094 0.5943 0.1267 0.019 Uiso 1 1 calc R U . . .
H13B H 0.5923 0.5321 0.0910 0.019 Uiso 1 1 calc R U . . .
C14 C 0.5844(2) 0.5189(2) 0.23099(17) 0.0236(4) Uani 1 1 d . . . . .
H14A H 0.6254 0.4620 0.2343 0.028 Uiso 1 1 calc R U . . .
H14B H 0.5335 0.5075 0.2709 0.028 Uiso 1 1 calc R U . . .
C15 C 0.64190(19) 0.6051(2) 0.2669(2) 0.0262(5) Uani 1 1 d . . . . .
H15A H 0.5995 0.6606 0.2685 0.031 Uiso 1 1 calc R U . . .
H15B H 0.6681 0.5920 0.3307 0.031 Uiso 1 1 calc R U . . .
C16 C 0.72239(19) 0.6310(2) 0.2101(2) 0.0271(5) Uani 1 1 d . . . . .
H16A H 0.7604 0.6816 0.2411 0.041 Uiso 1 1 calc R U . . .
H16B H 0.6967 0.6533 0.1494 0.041 Uiso 1 1 calc R U . . .
H16C H 0.7617 0.5748 0.2032 0.041 Uiso 1 1 calc R U . . .
C17 C 0.10249(19) 0.76126(18) 0.21402(18) 0.0219(4) Uani 1 1 d . . . . .
H17A H 0.1703 0.7569 0.2343 0.026 Uiso 1 1 calc R U . . .
H17B H 0.0695 0.7809 0.2674 0.026 Uiso 1 1 calc R U . . .
C18 C 0.0872(2) 0.83632(19) 0.13923(19) 0.0235(4) Uani 1 1 d . . . . .
H18A H 0.1160 0.8145 0.0840 0.028 Uiso 1 1 calc R U . . .
H18B H 0.0191 0.8445 0.1224 0.028 Uiso 1 1 calc R U . . .
C19 C 0.1298(2) 0.93101(19) 0.1703(2) 0.0275(5) Uani 1 1 d . . . . .
H19A H 0.1013 0.9522 0.2258 0.033 Uiso 0.5 1 calc R U P A 1
H19B H 0.1979 0.9224 0.1871 0.033 Uiso 0.5 1 calc R U P A 1
H19C H 0.1990 0.9262 0.1724 0.033 Uiso 0.5 1 calc R U P A 2
H19D H 0.1137 0.9442 0.2333 0.033 Uiso 0.5 1 calc R U P A 2
C23 C 0.2875(2) 0.4744(2) 0.35193(19) 0.0265(5) Uani 1 1 d . . . . .
C24 C 0.3148(5) 0.5353(4) 0.4350(3) 0.068(2) Uani 1 1 d . . . . .
H24A H 0.3806 0.5544 0.4352 0.102 Uiso 1 1 calc R U . . .
H24B H 0.3064 0.4989 0.4907 0.102 Uiso 1 1 calc R U . . .
H24C H 0.2750 0.5921 0.4330 0.102 Uiso 1 1 calc R U . . .
C25 C 0.3539(4) 0.3898(4) 0.3491(4) 0.0560(15) Uani 1 1 d . . . . .
H25A H 0.4176 0.4128 0.3429 0.084 Uiso 1 1 calc R U . . .
H25B H 0.3332 0.3492 0.2967 0.084 Uiso 1 1 calc R U . . .
H25C H 0.3535 0.3531 0.4059 0.084 Uiso 1 1 calc R U . . .
C26 C 0.1866(3) 0.4377(3) 0.3541(3) 0.0392(8) Uani 1 1 d . . . . .
H26A H 0.1449 0.4911 0.3648 0.059 Uiso 1 1 calc R U . . .
H26B H 0.1846 0.3910 0.4035 0.059 Uiso 1 1 calc R U . . .
H26C H 0.1658 0.4076 0.2953 0.059 Uiso 1 1 calc R U . . .
C20 C 0.1159(7) 1.0064(6) 0.0989(6) 0.0349(16) Uiso 0.5 1 d . . P B 1
H20A H 0.0536 0.9994 0.0656 0.052 Uiso 0.5 1 calc R U P B 1
H20B H 0.1641 1.0003 0.0560 0.052 Uiso 0.5 1 calc R U P B 1
H20C H 0.1209 1.0692 0.1282 0.052 Uiso 0.5 1 calc R U P B 1
C20A C 0.0965(5) 1.0151(5) 0.1080(5) 0.0256(11) Uiso 0.5 1 d . . P B 2
H20D H 0.0967 0.9962 0.0436 0.038 Uiso 0.5 1 calc R U P B 2
H20E H 0.1389 1.0693 0.1206 0.038 Uiso 0.5 1 calc R U P B 2
H20F H 0.0328 1.0333 0.1201 0.038 Uiso 0.5 1 calc R U P B 2
N5 N 0.34818(14) 0.70146(15) 0.16768(14) 0.0158(3) Uiso 0.9556(11) 1 d . . P C 1
C21 C 0.3892(2) 0.7331(2) 0.25873(19) 0.0225(4) Uiso 0.9556(11) 1 d . . P C 1
H21A H 0.4550 0.7511 0.2553 0.034 Uiso 0.9556(11) 1 calc R U P C 1
H21B H 0.3859 0.6812 0.3030 0.034 Uiso 0.9556(11) 1 calc R U P C 1
H21C H 0.3541 0.7881 0.2785 0.034 Uiso 0.9556(11) 1 calc R U P C 1
C22 C 0.3670(2) 0.7769(2) 0.1033(2) 0.0265(5) Uiso 0.9556(11) 1 d . . P C 1
H22A H 0.3445 0.8378 0.1255 0.040 Uiso 0.9556(11) 1 calc R U P C 1
H22B H 0.3344 0.7628 0.0430 0.040 Uiso 0.9556(11) 1 calc R U P C 1
H22C H 0.4347 0.7809 0.0984 0.040 Uiso 0.9556(11) 1 calc R U P C 1
I2 I 0.3820(2) 0.7487(3) 0.1583(2) 0.0190(9) Uiso 0.0444(11) 1 d . . P C 2

loop_
_atom_site_aniso_label
_atom_site_aniso_U_11
_atom_site_aniso_U_22
_atom_site_aniso_U_33
_atom_site_aniso_U_23
_atom_site_aniso_U_13
_atom_site_aniso_U_12
Ta1 0.01085(3) 0.00964(3) 0.01271(3) -0.00100(2) 0.00063(2) -0.00144(2)
N1 0.0112(6) 0.0155(7) 0.0185(7) 0.0006(5) 0.0033(5) -0.0026(5)
I1 0.01148(4) 0.01999(6) 0.01423(5) 0.00156(4) 0.00039(3) -0.00284(4)
C1 0.0121(6) 0.0127(7) 0.0174(7) 0.0013(6) 0.0020(5) -0.0037(5)
N2 0.0158(7) 0.0178(8) 0.0211(8) -0.0026(6) 0.0047(6) 0.0011(6)
C2 0.0141(7) 0.0153(8) 0.0231(9) 0.0026(7) -0.0007(6) -0.0061(6)
N3 0.0129(6) 0.0119(6) 0.0163(6) -0.0015(5) 0.0012(5) -0.0009(5)
C3 0.0188(8) 0.0132(8) 0.0278(10) -0.0001(7) -0.0025(7) -0.0062(6)
N4 0.0102(5) 0.0153(7) 0.0169(6) 0.0002(5) -0.0001(5) -0.0002(5)
C4 0.0193(8) 0.0121(7) 0.0233(9) -0.0029(7) -0.0010(7) -0.0031(6)
C5 0.0139(7) 0.0121(7) 0.0173(7) -0.0010(6) 0.0009(5) -0.0024(5)
N6 0.0205(7) 0.0177(7) 0.0148(6) 0.0006(6) 0.0020(5) 0.0011(6)
C6 0.0111(6) 0.0123(7) 0.0174(7) -0.0008(6) 0.0014(5) -0.0020(5)
C7 0.0128(6) 0.0149(7) 0.0152(7) -0.0007(6) 0.0021(5) -0.0008(5)
C8 0.0126(7) 0.0225(9) 0.0235(9) 0.0017(8) 0.0044(6) -0.0013(6)
C9 0.0152(8) 0.0235(10) 0.0281(10) -0.0010(8) 0.0074(7) 0.0025(7)
C10 0.0116(6) 0.0119(7) 0.0143(6) 0.0007(5) 0.0001(5) -0.0009(5)
C11 0.0161(7) 0.0136(8) 0.0206(8) -0.0018(6) 0.0001(6) 0.0016(6)
C12 0.0145(7) 0.0161(8) 0.0197(8) -0.0003(6) 0.0006(6) 0.0022(6)
C13 0.0128(6) 0.0156(8) 0.0181(7) 0.0011(6) -0.0006(5) -0.0016(5)
C14 0.0257(10) 0.0266(11) 0.0175(8) 0.0019(8) -0.0027(7) -0.0093(8)
C15 0.0215(10) 0.0297(13) 0.0270(11) -0.0110(10) 0.0005(8) -0.0055(9)
C16 0.0191(9) 0.0253(12) 0.0366(14) -0.0040(10) 0.0011(9) -0.0052(8)
C17 0.0236(9) 0.0180(9) 0.0238(10) -0.0051(8) 0.0012(7) 0.0026(7)
C18 0.0266(11) 0.0199(10) 0.0238(10) -0.0020(8) 0.0010(8) -0.0029(8)
C19 0.0346(13) 0.0174(10) 0.0292(12) -0.0032(9) -0.0037(10) 0.0003(9)
C23 0.0301(12) 0.0282(12) 0.0210(10) 0.0064(9) 0.0013(8) -0.0009(9)
C24 0.117(5) 0.066(3) 0.0179(12) 0.0037(17) -0.006(2) -0.044(4)
C25 0.048(2) 0.047(2) 0.076(3) 0.041(2) 0.020(2) 0.0182(19)
C26 0.0366(17) 0.052(2) 0.0306(14) 0.0135(14) 0.0101(13) -0.0099(14)

loop_
_atom_type_symbol
_atom_type_description
_atom_type_scat_dispersion_real
_atom_type_scat_dispersion_imag
_atom_type_scat_source
C C 0.0033 0.0016 'International Tables Vol C Tables 4.2.6.8 and 6.1.1.4'
H H 0.0000 0.0000 'International Tables Vol C Tables 4.2.6.8 and 6.1.1.4'
I I -0.4742 1.8119 'International Tables Vol C Tables 4.2.6.8 and 6.1.1.4'
N N 0.0061 0.0033 'International Tables Vol C Tables 4.2.6.8 and 6.1.1.4'
Ta Ta -0.7052 6.5227 'International Tables Vol C Tables 4.2.6.8 and 6.1.1.4'

loop_
_geom_angle_atom_site_label_1
_geom_angle_atom_site_label_2
_geom_angle_atom_site_label_3
_geom_angle
N6 Ta1 N5 102.53(9)
N6 Ta1 C6 92.70(9)
N5 Ta1 C6 164.77(8)
N6 Ta1 C10 92.59(8)
N5 Ta1 C10 108.58(7)
C6 Ta1 C10 69.82(7)
N6 Ta1 C7 92.91(8)
N5 Ta1 C7 109.53(8)
C6 Ta1 C7 69.57(7)
C10 Ta1 C7 139.21(7)
N6 Ta1 I2 106.28(10)
C6 Ta1 I2 160.65(9)
C10 Ta1 I2 104.84(8)
C7 Ta1 I2 112.21(9)
N6 Ta1 I1 169.29(7)
N5 Ta1 I1 88.07(6)
C6 Ta1 I1 76.72(5)
C10 Ta1 I1 85.37(5)
C7 Ta1 I1 81.93(5)
I2 Ta1 I1 84.39(7)
C7 N1 C8 110.88(19)
C7 N1 C1 117.53(17)
C8 N1 C1 131.54(19)
C6 C1 C2 123.5(2)
C6 C1 N1 111.99(17)
C2 C1 N1 124.48(18)
C7 N2 C9 110.9(2)
C7 N2 C17 123.9(2)
C9 N2 C17 125.1(2)
C1 C2 C3 117.29(19)
C10 N3 C11 111.00(17)
C10 N3 C5 117.75(17)
C11 N3 C5 131.24(18)
C4 C3 C2 121.7(2)
C10 N4 C12 111.07(18)
C10 N4 C13 124.08(18)
C12 N4 C13 124.78(17)
C5 C4 C3 117.6(2)
C6 C5 C4 123.21(19)
C6 C5 N3 112.02(17)
C4 C5 N3 124.76(19)
C23 N6 Ta1 165.5(2)
C5 C6 C1 116.72(18)
C5 C6 Ta1 121.27(14)
C1 C6 Ta1 121.66(15)
N2 C7 N1 104.74(18)
N2 C7 Ta1 136.18(16)
N1 C7 Ta1 119.00(15)
C9 C8 N1 106.1(2)
C8 C9 N2 107.4(2)
N4 C10 N3 104.66(17)
N4 C10 Ta1 136.35(15)
N3 C10 Ta1 118.62(13)
C12 C11 N3 106.43(19)
C11 C12 N4 106.83(18)
N4 C13 C14 112.08(18)
C13 C14 C15 112.7(2)
C16 C15 C14 114.2(2)
N2 C17 C18 112.1(2)
C19 C18 C17 111.5(2)
C20 C19 C18 113.0(4)
C18 C19 C20A 113.7(3)
N6 C23 C24 110.1(3)
N6 C23 C25 108.1(3)
C24 C23 C25 110.5(5)
N6 C23 C26 108.7(2)
C24 C23 C26 110.2(4)
C25 C23 C26 109.1(3)
C22 N5 C21 106.4(2)
C22 N5 Ta1 133.82(18)
C21 N5 Ta1 119.77(16)

loop_
_geom_bond_atom_site_label_1
_geom_bond_atom_site_label_2
_geom_bond_distance
Ta1 N6 1.787(2)
Ta1 N5 2.034(2)
Ta1 C6 2.251(2)
Ta1 C10 2.262(2)
Ta1 C7 2.265(2)
Ta1 I2 2.847(4)
Ta1 I1 3.0640(3)
N1 C7 1.371(3)
N1 C8 1.388(3)
N1 C1 1.420(3)
C1 C6 1.391(3)
C1 C2 1.392(3)
N2 C7 1.348(3)
N2 C9 1.388(3)
N2 C17 1.460(3)
C2 C3 1.404(3)
N3 C10 1.366(3)
N3 C11 1.384(3)
N3 C5 1.426(3)
C3 C4 1.401(3)
N4 C10 1.354(2)
N4 C12 1.386(3)
N4 C13 1.465(3)
C4 C5 1.395(3)
C5 C6 1.387(3)
N6 C23 1.446(3)
C8 C9 1.353(4)
C11 C12 1.360(3)
C13 C14 1.524(3)
C14 C15 1.529(4)
C15 C16 1.529(4)
C17 C18 1.521(4)
C18 C19 1.515(4)
C19 C20 1.489(9)
C19 C20A 1.541(7)
C23 C24 1.508(5)
C23 C25 1.525(5)
C23 C26 1.537(5)
N5 C22 1.461(4)
N5 C21 1.474(3)

loop_
_geom_torsion_atom_site_label_1
_geom_torsion_atom_site_label_2
_geom_torsion_atom_site_label_3
_geom_torsion_atom_site_label_4
_geom_torsion
C7 N1 C1 C6 -3.6(3)
C8 N1 C1 C6 179.2(2)
C7 N1 C1 C2 175.0(2)
C8 N1 C1 C2 -2.1(4)
C6 C1 C2 C3 0.2(3)
N1 C1 C2 C3 -178.3(2)
C1 C2 C3 C4 -0.7(4)
C2 C3 C4 C5 0.6(4)
C3 C4 C5 C6 0.1(4)
C3 C4 C5 N3 179.1(2)
C10 N3 C5 C6 0.8(3)
C11 N3 C5 C6 179.4(2)
C10 N3 C5 C4 -178.3(2)
C11 N3 C5 C4 0.3(4)
N5 Ta1 N6 C23 174.1(8)
C6 Ta1 N6 C23 -6.3(8)
C10 Ta1 N6 C23 -76.2(8)
C7 Ta1 N6 C23 63.4(8)
I2 Ta1 N6 C23 177.5(8)
I1 Ta1 N6 C23 2.5(11)
C4 C5 C6 C1 -0.5(3)
N3 C5 C6 C1 -179.67(19)
C4 C5 C6 Ta1 172.87(17)
N3 C5 C6 Ta1 -6.3(2)
C2 C1 C6 C5 0.4(3)
N1 C1 C6 C5 179.09(19)
C2 C1 C6 Ta1 -172.98(17)
N1 C1 C6 Ta1 5.7(3)
C9 N2 C7 N1 -0.4(3)
C17 N2 C7 N1 -177.1(2)
C9 N2 C7 Ta1 -177.06(19)
C17 N2 C7 Ta1 6.2(4)
C8 N1 C7 N2 0.5(2)
C1 N1 C7 N2 -177.21(19)
C8 N1 C7 Ta1 177.87(15)
C1 N1 C7 Ta1 0.2(2)
C7 N1 C8 C9 -0.4(3)
C1 N1 C8 C9 176.8(2)
N1 C8 C9 N2 0.2(3)
C7 N2 C9 C8 0.1(3)
C17 N2 C9 C8 176.8(2)
C12 N4 C10 N3 -0.1(2)
C13 N4 C10 N3 -177.24(18)
C12 N4 C10 Ta1 172.45(17)
C13 N4 C10 Ta1 -4.7(3)
C11 N3 C10 N4 0.0(2)
C5 N3 C10 N4 178.93(18)
C11 N3 C10 Ta1 -174.06(14)
C5 N3 C10 Ta1 4.8(2)
C10 N3 C11 C12 0.0(3)
C5 N3 C11 C12 -178.7(2)
N3 C11 C12 N4 0.0(3)
C10 N4 C12 C11 0.0(3)
C13 N4 C12 C11 177.2(2)
C10 N4 C13 C14 96.8(3)
C12 N4 C13 C14 -80.0(3)
N4 C13 C14 C15 -170.4(2)
C13 C14 C15 C16 -58.0(3)
C7 N2 C17 C18 100.3(3)
C9 N2 C17 C18 -76.0(3)
N2 C17 C18 C19 -175.6(2)
C17 C18 C19 C20 -179.8(5)
C17 C18 C19 C20A -165.9(4)
Ta1 N6 C23 C24 -160.2(7)
Ta1 N6 C23 C25 79.0(8)
Ta1 N6 C23 C26 -39.4(9)
